data_4349585
loop_
_publ_author_name
'Andrade, Marta M.'
'Silva, Rafaela A. L.'
'Santos, Isabel C.'
'Lopes, Elsa B.'
'Raba\,ca, Sandra'
'Pereira, Laura C. J.'
'Coutinho, Joana T.'
'Telo, Jo\~ao P.'
'Rovira, Concepci\'o'
'Almeida, Manuel'
'Belo, Dulce'

_publ_section_title
;
 Gold and nickel alkyl substituted bis-thiophenedithiolene complexes:
 anionic and neutral forms
;
_journal_issue 2
_journal_name_full 'Inorganic Chemistry Frontiers'
_journal_page_first 270
_journal_paper_doi 10.1039/C6QI00447D
_journal_volume 4
_journal_year 2017
_chemical_formula_moiety 'C16 H20 Ni S6'
_chemical_formula_sum 'C16 H20 Ni S6'
_chemical_formula_weight 463.39
_space_group_IT_number 14
_space_group_name_Hall '-P 2yn'
_space_group_name_H-M_alt 'P 1 21/n 1'
_symmetry_cell_setting monoclinic
_symmetry_space_group_name_H-M 'P 1 21/n 1'
_atom_sites_solution_hydrogens geom
_atom_sites_solution_primary direct
_atom_sites_solution_secondary difmap
_audit_creation_method SHELXL-97
_audit_update_record
;
2016-09-21 deposited with the CCDC.
2016-11-29 downloaded from the CCDC.
;
_cell_angle_alpha 90.00
_cell_angle_beta 96.240(2)
_cell_angle_gamma 90.00
_cell_formula_units_Z 4
_cell_length_a 6.1910(2)
_cell_length_b 29.9727(9)
_cell_length_c 10.4844(3)
_cell_measurement_reflns_used 3371
_cell_measurement_temperature 150(2)
_cell_measurement_theta_max 27.55
_cell_measurement_theta_min 2.38
_cell_volume 1933.97(10)
_computing_cell_refinement 'Bruker SAINT'
_computing_data_collection 'Bruker APEX2'
_computing_data_reduction 'Bruker SAINT'
_computing_molecular_graphics ORTEP3(Farrugia,1997)
_computing_publication_material 'WinGX (Farrugia, 1999)'
_computing_structure_refinement 'SHELXL-97 (Sheldrick, 2008)'
_computing_structure_solution 'SIR97 (Altomare et al, 1999)'
_diffrn_ambient_temperature 150(2)
_diffrn_measured_fraction_theta_full 0.999
_diffrn_measured_fraction_theta_max 0.999
_diffrn_measurement_device_type 'Bruker APEX-II CCD'
_diffrn_measurement_method '\f and \w scans'
_diffrn_radiation_monochromator graphite
_diffrn_radiation_source 'fine-focus sealed tube'
_diffrn_radiation_type MoK\a
_diffrn_radiation_wavelength 0.71069
_diffrn_reflns_av_R_equivalents 0.0554
_diffrn_reflns_av_sigmaI/netI 0.0556
_diffrn_reflns_limit_h_max 7
_diffrn_reflns_limit_h_min -7
_diffrn_reflns_limit_k_max 36
_diffrn_reflns_limit_k_min -36
_diffrn_reflns_limit_l_max 12
_diffrn_reflns_limit_l_min -12
_diffrn_reflns_number 15239
_diffrn_reflns_theta_full 25.68
_diffrn_reflns_theta_max 25.68
_diffrn_reflns_theta_min 3.35
_exptl_absorpt_coefficient_mu 1.646
_exptl_absorpt_correction_T_max 0.9523
_exptl_absorpt_correction_T_min 0.7343
_exptl_absorpt_correction_type multi-scan
_exptl_absorpt_process_details '(SADABS; Sheldrick, 2004)'
_exptl_crystal_colour black
_exptl_crystal_density_diffrn 1.591
_exptl_crystal_density_method 'not measured'
_exptl_crystal_description plate
_exptl_crystal_F_000 960
_exptl_crystal_size_max 0.20
_exptl_crystal_size_mid 0.10
_exptl_crystal_size_min 0.03
_refine_diff_density_max 0.593
_refine_diff_density_min -0.383
_refine_diff_density_rms 0.081
_refine_ls_extinction_method none
_refine_ls_goodness_of_fit_ref 1.034
_refine_ls_hydrogen_treatment constr
_refine_ls_matrix_type full
_refine_ls_number_parameters 252
_refine_ls_number_reflns 3676
_refine_ls_number_restraints 0
_refine_ls_restrained_S_all 1.034
_refine_ls_R_factor_all 0.0641
_refine_ls_R_factor_gt 0.0410
_refine_ls_shift/su_max 0.001
_refine_ls_shift/su_mean 0.000
_refine_ls_structure_factor_coef Fsqd
_refine_ls_weighting_details 'calc w=1/[\s^2^(Fo^2^)+(0.0283P)^2^+1.6533P] where P=(Fo^2^+2Fc^2^)/3'
_refine_ls_weighting_scheme calc
_refine_ls_wR_factor_gt 0.0802
_refine_ls_wR_factor_ref 0.0857
_reflns_number_gt 2827
_reflns_number_total 3676
_reflns_threshold_expression >2sigma(I)
_cod_data_source_file c6qi00447d2.cif
_cod_data_source_block compound_6
_cod_depositor_comments
;
The following automatic conversions were performed:

data item '_symmetry_cell_setting' value 'Monoclinic' was changed to
'monoclinic' in accordance with the
/home/saulius/struct/COD-crude-data/automatic-downloads/DataCite-retrospective/RSC/depositions/lib/dictionaries/cif_core.dic
dictionary named 'cif_core.dic' version 2.4.2 last updated on
2011-04-26.

Automatic conversion script
Id: cif_fix_values 6909 2019-04-08 15:41:33Z antanas 
;
_cod_original_sg_symbol_H-M 'P2(1)/n  '
_cod_database_code 4349585

loop_
_symmetry_equiv_pos_as_xyz
'x, y, z'
'-x+1/2, y+1/2, -z+1/2'
'-x, -y, -z'
'x-1/2, -y-1/2, z-1/2'

loop_
_atom_site_label
_atom_site_type_symbol
_atom_site_fract_x
_atom_site_fract_y
_atom_site_fract_z
_atom_site_U_iso_or_equiv
_atom_site_adp_type
_atom_site_occupancy
_atom_site_symmetry_multiplicity
_atom_site_calc_flag
_atom_site_refinement_flags
_atom_site_disorder_assembly
_atom_site_disorder_group
Ni1 Ni 0.49838(7) 0.072543(14) 0.42792(4) 0.01990(13) Uani 1 1 d . . .
S1 S 0.61169(14) 0.03644(3) 0.27165(8) 0.0267(2) Uani 1 1 d . B .
S2 S 0.21780(14) 0.03089(3) 0.43221(8) 0.0248(2) Uani 1 1 d . . .
S4 S 0.77660(14) 0.11491(3) 0.42221(8) 0.0287(2) Uani 1 1 d . A .
S5 S 0.37242(15) 0.11044(3) 0.57679(8) 0.0298(2) Uani 1 1 d . . .
S6 S 0.5163(4) 0.19544(7) 0.7104(2) 0.0225(6) Uani 0.582(5) 1 d P A 1
C11 C 0.8459(17) 0.1939(3) 0.5812(9) 0.027(2) Uani 0.582(5) 1 d P A 1
H11 H 0.9774 0.2026 0.5492 0.032 Uiso 0.582(5) 1 calc PR A 1
S6A S 0.9345(6) 0.19749(13) 0.5596(3) 0.0227(9) Uani 0.418(5) 1 d P A 2
C11A C 0.597(2) 0.1920(4) 0.6767(11) 0.032(4) Uani 0.418(5) 1 d P A 2
H11A H 0.4958 0.1993 0.7352 0.038 Uiso 0.418(5) 1 calc PR A 2
C1 C 0.4135(6) -0.00201(11) 0.2365(3) 0.0248(8) Uani 1 1 d . . .
C2 C 0.2367(5) -0.00450(11) 0.3086(3) 0.0237(8) Uani 1 1 d . B .
C4 C 0.1774(5) -0.06056(11) 0.1449(3) 0.0167(7) Uani 1 1 d . . .
C5 C 0.0712(5) -0.09535(11) 0.0533(3) 0.0206(7) Uani 1 1 d . B .
C6 C -0.0628(6) -0.07041(12) -0.0574(3) 0.0271(8) Uani 1 1 d . . .
H6A H -0.1719 -0.0517 -0.0224 0.041 Uiso 1 1 calc R B .
H6B H -0.1355 -0.0921 -0.1174 0.041 Uiso 1 1 calc R . .
H6C H 0.0340 -0.0516 -0.1024 0.041 Uiso 1 1 calc R . .
C7 C 0.2459(6) -0.12342(13) -0.0009(3) 0.0348(9) Uani 1 1 d . . .
H7A H 0.3394 -0.1040 -0.0463 0.052 Uiso 1 1 calc R B .
H7B H 0.1766 -0.1456 -0.0606 0.052 Uiso 1 1 calc R . .
H7C H 0.3337 -0.1386 0.0695 0.052 Uiso 1 1 calc R . .
C8 C -0.0780(6) -0.12501(12) 0.1223(3) 0.0335(9) Uani 1 1 d . . .
H8A H 0.0067 -0.1401 0.1940 0.050 Uiso 1 1 calc R B .
H8B H -0.1458 -0.1473 0.0623 0.050 Uiso 1 1 calc R . .
H8C H -0.1911 -0.1067 0.1550 0.050 Uiso 1 1 calc R . .
C9 C 0.7377(6) 0.15422(12) 0.5351(3) 0.0312(9) Uani 1 1 d . . .
C10 C 0.5586(6) 0.15204(12) 0.6021(3) 0.0315(9) Uani 1 1 d . A .
C12 C 0.7617(5) 0.21912(12) 0.6704(3) 0.0203(7) Uani 1 1 d . . .
C13 C 0.8363(6) 0.26162(11) 0.7380(3) 0.0255(8) Uani 1 1 d . A .
C14 C 0.9359(9) 0.25079(15) 0.8727(4) 0.0674(16) Uani 1 1 d . . .
H14A H 0.8271 0.2363 0.9199 0.101 Uiso 1 1 calc R A .
H14B H 0.9853 0.2784 0.9168 0.101 Uiso 1 1 calc R . .
H14C H 1.0599 0.2307 0.8688 0.101 Uiso 1 1 calc R . .
C15 C 0.6459(8) 0.29315(16) 0.7445(5) 0.0685(16) Uani 1 1 d . . .
H15A H 0.5732 0.2981 0.6579 0.103 Uiso 1 1 calc R A .
H15B H 0.6988 0.3217 0.7814 0.103 Uiso 1 1 calc R . .
H15C H 0.5429 0.2800 0.7985 0.103 Uiso 1 1 calc R . .
C16 C 0.9999(9) 0.28547(17) 0.6647(5) 0.0739(17) Uani 1 1 d . . .
H16A H 1.1271 0.2663 0.6601 0.111 Uiso 1 1 calc R A .
H16B H 1.0449 0.3133 0.7089 0.111 Uiso 1 1 calc R . .
H16C H 0.9335 0.2922 0.5777 0.111 Uiso 1 1 calc R . .
S3 S 0.4208(5) -0.03820(11) 0.1084(3) 0.0213(7) Uani 0.548(5) 1 d P B 1
C3 C 0.1108(17) -0.0407(4) 0.2501(11) 0.024(3) Uani 0.548(5) 1 d P B 1
H3 H -0.0168 -0.0505 0.2843 0.028 Uiso 0.548(5) 1 calc PR B 1
S3A S 0.0328(6) -0.04350(13) 0.2683(4) 0.0202(8) Uani 0.452(5) 1 d P B 2
C3A C 0.364(2) -0.0362(5) 0.1436(13) 0.028(4) Uani 0.452(5) 1 d P B 2
H3A H 0.4603 -0.0420 0.0809 0.034 Uiso 0.452(5) 1 calc PR B 2

loop_
_atom_site_aniso_label
_atom_site_aniso_U_11
_atom_site_aniso_U_22
_atom_site_aniso_U_33
_atom_site_aniso_U_23
_atom_site_aniso_U_13
_atom_site_aniso_U_12
Ni1 0.0199(2) 0.0191(3) 0.0206(2) -0.00126(18) 0.00155(16) -0.00295(19)
S1 0.0255(5) 0.0289(5) 0.0268(4) -0.0019(4) 0.0079(4) -0.0003(4)
S2 0.0237(5) 0.0255(5) 0.0257(4) -0.0013(4) 0.0050(3) -0.0061(4)
S4 0.0241(5) 0.0261(5) 0.0352(5) 0.0015(4) -0.0002(4) -0.0075(4)
S5 0.0353(6) 0.0300(6) 0.0243(4) -0.0057(4) 0.0046(4) -0.0008(4)
S6 0.0250(14) 0.0220(10) 0.0206(10) -0.0047(7) 0.0031(8) -0.0052(9)
C11 0.016(5) 0.027(5) 0.035(5) 0.016(4) -0.005(4) -0.006(4)
S6A 0.023(2) 0.0202(14) 0.0244(13) -0.0042(10) 0.0012(13) -0.0072(14)
C11A 0.024(7) 0.054(9) 0.019(6) 0.006(5) 0.010(5) 0.017(6)
C1 0.032(2) 0.0176(19) 0.0232(17) 0.0010(14) -0.0041(15) 0.0063(16)
C2 0.025(2) 0.0176(19) 0.0262(16) 0.0047(15) -0.0077(15) -0.0033(16)
C4 0.0182(18) 0.0149(18) 0.0173(15) 0.0023(13) 0.0027(13) 0.0032(14)
C5 0.0265(19) 0.0150(18) 0.0199(15) -0.0009(13) 0.0014(14) 0.0011(15)
C6 0.028(2) 0.030(2) 0.0229(17) 0.0031(15) 0.0016(15) 0.0007(17)
C7 0.042(2) 0.028(2) 0.0333(19) -0.0132(17) -0.0021(17) 0.0117(19)
C8 0.047(2) 0.022(2) 0.0293(18) 0.0061(16) -0.0051(17) -0.0157(18)
C9 0.039(2) 0.020(2) 0.0299(18) 0.0064(16) -0.0206(17) -0.0051(18)
C10 0.046(3) 0.021(2) 0.0233(17) 0.0013(15) -0.0137(17) 0.0033(18)
C12 0.022(2) 0.023(2) 0.0145(15) 0.0015(14) -0.0023(13) -0.0017(17)
C13 0.029(2) 0.018(2) 0.0279(17) -0.0028(15) -0.0028(15) -0.0031(16)
C14 0.114(4) 0.039(3) 0.040(2) -0.004(2) -0.033(3) -0.017(3)
C15 0.060(3) 0.048(3) 0.093(4) -0.034(3) -0.012(3) 0.013(3)
C16 0.106(5) 0.054(3) 0.063(3) -0.008(3) 0.012(3) -0.047(3)
S3 0.0209(14) 0.0193(11) 0.0248(13) -0.0053(10) 0.0079(9) -0.0008(10)
C3 0.010(6) 0.032(5) 0.031(5) 0.011(4) 0.010(4) 0.004(5)
S3A 0.022(2) 0.0186(13) 0.0221(12) -0.0060(9) 0.0089(13) -0.0062(14)
C3A 0.031(9) 0.030(6) 0.026(7) -0.001(5) 0.013(5) 0.013(6)

loop_
_atom_type_symbol
_atom_type_description
_atom_type_scat_dispersion_real
_atom_type_scat_dispersion_imag
_atom_type_scat_source
C C 0.0033 0.0016 'International Tables Vol C Tables 4.2.6.8 and 6.1.1.4'
H H 0.0000 0.0000 'International Tables Vol C Tables 4.2.6.8 and 6.1.1.4'
S S 0.1246 0.1234 'International Tables Vol C Tables 4.2.6.8 and 6.1.1.4'
Ni Ni 0.3393 1.1124 'International Tables Vol C Tables 4.2.6.8 and 6.1.1.4'

loop_
_geom_angle_atom_site_label_1
_geom_angle_atom_site_label_2
_geom_angle_atom_site_label_3
_geom_angle
S2 Ni1 S1 93.17(4)
S2 Ni1 S5 86.20(4)
S1 Ni1 S5 176.87(4)
S2 Ni1 S4 179.23(4)
S1 Ni1 S4 86.96(4)
S5 Ni1 S4 93.63(4)
C1 S1 Ni1 102.71(12)
C2 S2 Ni1 103.05(12)
C9 S4 Ni1 102.42(14)
C10 S5 Ni1 102.02(14)
C10 S6 C12 87.2(2)
C12 C11 C9 120.0(8)
C9 S6A C12 84.8(2)
C12 C11A C10 125.1(11)
C2 C1 C3A 102.0(6)
C2 C1 S1 120.7(3)
C3A C1 S1 137.3(6)
C2 C1 S3 118.3(3)
C3A C1 S3 16.2(6)
S1 C1 S3 121.0(2)
C1 C2 C3 103.3(5)
C1 C2 S2 120.3(3)
C3 C2 S2 136.4(5)
C1 C2 S3A 119.7(3)
C3 C2 S3A 16.5(4)
S2 C2 S3A 120.0(2)
C3 C4 C3A 96.0(7)
C3 C4 C5 131.9(5)
C3A C4 C5 131.9(6)
C3 C4 S3A 14.9(5)
C3A C4 S3A 110.8(6)
C5 C4 S3A 116.9(3)
C3 C4 S3 111.0(5)
C3A C4 S3 15.0(6)
C5 C4 S3 117.0(2)
S3A C4 S3 125.8(2)
C4 C5 C8 110.1(3)
C4 C5 C7 109.8(3)
C8 C5 C7 110.3(3)
C4 C5 C6 107.7(3)
C8 C5 C6 109.6(3)
C7 C5 C6 109.4(3)
C10 C9 C11 104.0(6)
C10 C9 S4 120.2(3)
C11 C9 S4 135.7(5)
C10 C9 S6A 122.6(3)
C11 C9 S6A 18.6(4)
S4 C9 S6A 117.2(3)
C9 C10 C11A 98.2(7)
C9 C10 S5 121.7(3)
C11A C10 S5 140.1(7)
C9 C10 S6 118.5(3)
C11A C10 S6 20.4(6)
S5 C10 S6 119.7(2)
C11A C12 C11 92.7(6)
C11A C12 C13 134.6(6)
C11 C12 C13 132.7(5)
C11A C12 S6 17.6(6)
C11 C12 S6 110.2(5)
C13 C12 S6 117.1(3)
C11A C12 S6A 109.3(6)
C11 C12 S6A 16.7(4)
C13 C12 S6A 116.0(3)
S6 C12 S6A 126.9(2)
C12 C13 C14 109.3(3)
C12 C13 C16 110.4(3)
C14 C13 C16 110.3(4)
C12 C13 C15 110.4(3)
C14 C13 C15 109.3(4)
C16 C13 C15 107.1(4)
C4 S3 C1 88.5(2)
C4 C3 C2 118.7(7)
C4 S3A C2 87.7(2)
C4 C3A C1 119.8(9)

loop_
_geom_bond_atom_site_label_1
_geom_bond_atom_site_label_2
_geom_bond_distance
Ni1 S2 2.1437(10)
Ni1 S1 2.1441(9)
Ni1 S5 2.1446(10)
Ni1 S4 2.1460(10)
S1 C1 1.694(4)
S2 C2 1.689(3)
S4 C9 1.706(4)
S5 C10 1.699(4)
S6 C10 1.765(4)
S6 C12 1.768(4)
C11 C12 1.351(11)
C11 C9 1.422(10)
S6A C9 1.779(5)
S6A C12 1.785(4)
C11A C12 1.310(14)
C11A C10 1.436(13)
C1 C2 1.398(5)
C1 C3A 1.423(15)
C1 S3 1.731(4)
C2 C3 1.434(13)
C2 S3A 1.738(5)
C4 C3 1.356(12)
C4 C3A 1.369(16)
C4 C5 1.519(4)
C4 S3A 1.729(4)
C4 S3 1.729(4)
C5 C8 1.521(5)
C5 C7 1.527(5)
C5 C6 1.544(4)
C9 C10 1.377(5)
C12 C13 1.506(5)
C13 C14 1.514(5)
C13 C16 1.516(6)
C13 C15 1.518(5)
